data_4025886
loop_
_publ_author_name
'Runa Pal'
'Ronald J. Clark'
'Mariappan Manoharan'
'Igor V. Alabugin'

_publ_section_title
;
 Fast Oxy-Cope Rearrangements of Bis-alkynes: Competition with Central C-C
 Bond Fragmentation and Incorporation in Tunable Cascades Diverging from a
 Common Bis-allenic Intermediate
;
_journal_name_full 'Journal of Organic Chemistry'
_journal_page_first 8689
_journal_page_last 8692
_journal_paper_doi 10.1021/jo101838a
_journal_volume 75
_journal_year 2010
_chemical_formula_moiety 'C30 H22 O2'
_chemical_formula_sum 'C30 H22 O2'
_chemical_formula_weight 414.48
_chemical_name_systematic
; 
? 
;
_space_group_IT_number 7
_symmetry_cell_setting monoclinic
_symmetry_space_group_name_Hall 'P -2yc'
_symmetry_space_group_name_H-M 'P 1 c 1'
_atom_sites_solution_hydrogens geom
_atom_sites_solution_primary direct
_atom_sites_solution_secondary difmap
_audit_creation_method SHELXL-97
_cell_angle_alpha 90.00
_cell_angle_beta 94.825(2)
_cell_angle_gamma 90.00
_cell_formula_units_Z 2
_cell_length_a 5.8890(2)
_cell_length_b 12.0381(4)
_cell_length_c 14.7561(5)
_cell_measurement_reflns_used 4891
_cell_measurement_temperature 173(2)
_cell_measurement_theta_max 21.79
_cell_measurement_theta_min 2.19
_cell_volume 1042.39(6)
_computing_cell_refinement 'Bruker SAINT'
_computing_data_collection 'Bruker APEX2'
_computing_data_reduction 'Bruker SAINT'
_computing_molecular_graphics 'Bruker SHELXTL'
_computing_publication_material 'Bruker SHELXTL'
_computing_structure_refinement 'SHELXL-97 (Sheldrick, 2008)'
_computing_structure_solution 'SHELXS-97 (Sheldrick, 2008)'
_diffrn_ambient_temperature 173(2)
_diffrn_measured_fraction_theta_full 1.000
_diffrn_measured_fraction_theta_max 1.000
_diffrn_measurement_device_type 'Bruker APEX-II CCD'
_diffrn_measurement_method '\f and \w scans'
_diffrn_radiation_monochromator graphite
_diffrn_radiation_source 'fine-focus sealed tube'
_diffrn_radiation_type MoK\a
_diffrn_radiation_wavelength 0.71073
_diffrn_reflns_av_R_equivalents 0.0557
_diffrn_reflns_av_sigmaI/netI 0.0249
_diffrn_reflns_limit_h_max 6
_diffrn_reflns_limit_h_min -6
_diffrn_reflns_limit_k_max 12
_diffrn_reflns_limit_k_min -12
_diffrn_reflns_limit_l_max 14
_diffrn_reflns_limit_l_min -15
_diffrn_reflns_number 11330
_diffrn_reflns_theta_full 21.81
_diffrn_reflns_theta_max 21.81
_diffrn_reflns_theta_min 1.69
_exptl_absorpt_coefficient_mu 0.081
_exptl_absorpt_correction_T_max 0.9948
_exptl_absorpt_correction_T_min 0.9745
_exptl_absorpt_correction_type empirical
_exptl_absorpt_process_details SADABS
_exptl_crystal_colour colourless
_exptl_crystal_density_diffrn 1.321
_exptl_crystal_density_method 'not measured'
_exptl_crystal_description irregular
_exptl_crystal_F_000 436
_exptl_crystal_size_max 0.32
_exptl_crystal_size_mid 0.09
_exptl_crystal_size_min 0.06
_refine_diff_density_max 0.253
_refine_diff_density_min -0.159
_refine_diff_density_rms 0.027
_refine_ls_abs_structure_details 'Flack H D (1983), Acta Cryst. A39, 876-881'
_refine_ls_abs_structure_Flack 0(10)
_refine_ls_extinction_coef 0.0123(16)
_refine_ls_extinction_expression Fc^*^=kFc[1+0.001xFc^2^\l^3^/sin(2\q)]^-1/4^
_refine_ls_extinction_method SHELXL
_refine_ls_goodness_of_fit_ref 2.138
_refine_ls_hydrogen_treatment constr
_refine_ls_matrix_type full
_refine_ls_number_parameters 291
_refine_ls_number_reflns 1249
_refine_ls_number_restraints 2
_refine_ls_restrained_S_all 2.136
_refine_ls_R_factor_all 0.0338
_refine_ls_R_factor_gt 0.0302
_refine_ls_shift/su_max 0.000
_refine_ls_shift/su_mean 0.000
_refine_ls_structure_factor_coef Fsqd
_refine_ls_weighting_details 'calc w=1/[\s^2^(Fo^2^)+(0.0000P)^2^+0.0000P] where P=(Fo^2^+2Fc^2^)/3'
_refine_ls_weighting_scheme calc
_refine_ls_wR_factor_gt 0.0455
_refine_ls_wR_factor_ref 0.0459
_reflns_number_gt 1181
_reflns_number_total 1249
_reflns_threshold_expression >2sigma(I)
_cod_data_source_file jo101838a_si_005.cif
_cod_data_source_block igor85
_cod_depositor_comments
;
The following automatic conversions were performed:

'_symmetry_cell_setting' value 'Monoclinic' changed to 'monoclinic'
according to the built-in table from CIF Core dictionary named
'cif_core.dic' version 2.4.1 from 2010-06-29.

Automatic conversion script
Id: cif_fix_values 1646 2011-03-28 12:23:43Z adriana 
;
_cod_original_sg_symbol_Hall P-2yc
_cod_database_code 4025886

loop_
_symmetry_equiv_pos_as_xyz
'x, y, z'
'x, -y, z+1/2'

loop_
_atom_site_label
_atom_site_type_symbol
_atom_site_fract_x
_atom_site_fract_y
_atom_site_fract_z
_atom_site_U_iso_or_equiv
_atom_site_adp_type
_atom_site_occupancy
_atom_site_symmetry_multiplicity
_atom_site_calc_flag
_atom_site_refinement_flags
_atom_site_disorder_assembly
_atom_site_disorder_group
C1 C 0.6658(6) 0.7113(3) 0.1109(3) 0.0307(10) Uani 1 1 d . . .
C2 C 0.7201(6) 0.8298(3) 0.1222(3) 0.0377(11) Uani 1 1 d . . .
C3 C 0.8740(6) 0.8606(3) 0.0547(3) 0.0361(10) Uani 1 1 d . . .
C4 C 0.9174(6) 0.7596(3) -0.0010(2) 0.0322(10) Uani 1 1 d . . .
H4 H 1.0841 0.7423 0.0056 0.039 Uiso 1 1 calc R . .
C5 C 0.7896(6) 0.6701(3) 0.0473(3) 0.0320(10) Uani 1 1 d . . .
C6 C 0.5095(6) 0.6554(3) 0.1694(2) 0.0291(9) Uani 1 1 d . . .
C7 C 0.3204(6) 0.7118(3) 0.1961(2) 0.0350(10) Uani 1 1 d . . .
H7 H 0.2955 0.7868 0.1779 0.042 Uiso 1 1 calc R . .
C8 C 0.1683(6) 0.6607(3) 0.2487(3) 0.0368(10) Uani 1 1 d . . .
H8 H 0.0394 0.7004 0.2660 0.044 Uiso 1 1 calc R . .
C9 C 0.2026(6) 0.5524(3) 0.2761(3) 0.0404(11) Uani 1 1 d . . .
H9 H 0.0981 0.5170 0.3124 0.048 Uiso 1 1 calc R . .
C10 C 0.3899(6) 0.4961(3) 0.2505(3) 0.0398(11) Uani 1 1 d . . .
H10 H 0.4138 0.4211 0.2691 0.048 Uiso 1 1 calc R . .
C11 C 0.5428(5) 0.5464(3) 0.1985(2) 0.0335(10) Uani 1 1 d . . .
H11 H 0.6724 0.5065 0.1823 0.040 Uiso 1 1 calc R . .
C12 C 0.8162(6) 0.5535(3) 0.0180(2) 0.0286(9) Uani 1 1 d . . .
C13 C 0.6412(7) 0.4950(3) -0.0272(3) 0.0388(10) Uani 1 1 d . . .
H13 H 0.4964 0.5289 -0.0400 0.047 Uiso 1 1 calc R . .
C14 C 0.6755(6) 0.3874(3) -0.0540(3) 0.0435(11) Uani 1 1 d . . .
H14 H 0.5546 0.3479 -0.0862 0.052 Uiso 1 1 calc R . .
C15 C 0.8828(7) 0.3362(3) -0.0347(3) 0.0399(11) Uani 1 1 d . . .
H15 H 0.9045 0.2614 -0.0527 0.048 Uiso 1 1 calc R . .
C16 C 1.0560(6) 0.3936(3) 0.0102(3) 0.0394(11) Uani 1 1 d . . .
H16 H 1.1995 0.3589 0.0242 0.047 Uiso 1 1 calc R . .
C17 C 1.0235(6) 0.5021(3) 0.0354(3) 0.0346(10) Uani 1 1 d . . .
H17 H 1.1468 0.5422 0.0655 0.042 Uiso 1 1 calc R . .
C18 C 0.8361(6) 0.7619(3) -0.1007(3) 0.0305(10) Uani 1 1 d . . .
C19 C 0.6244(7) 0.8031(3) -0.1301(3) 0.0387(11) Uani 1 1 d . . .
H19 H 0.5284 0.8312 -0.0868 0.046 Uiso 1 1 calc R . .
C20 C 0.5498(7) 0.8042(3) -0.2209(3) 0.0434(11) Uani 1 1 d . . .
H20 H 0.4039 0.8337 -0.2400 0.052 Uiso 1 1 calc R . .
C21 C 0.6875(7) 0.7624(3) -0.2845(3) 0.0480(12) Uani 1 1 d . . .
H21 H 0.6373 0.7635 -0.3474 0.058 Uiso 1 1 calc R . .
C22 C 0.8961(7) 0.7196(3) -0.2559(3) 0.0448(12) Uani 1 1 d . . .
H22 H 0.9905 0.6894 -0.2989 0.054 Uiso 1 1 calc R . .
C23 C 0.9697(6) 0.7201(3) -0.1651(3) 0.0388(11) Uani 1 1 d . . .
H23 H 1.1161 0.6910 -0.1462 0.047 Uiso 1 1 calc R . .
C24 C 0.9769(6) 0.9604(3) 0.0581(3) 0.0360(11) Uani 1 1 d . . .
C25 C 1.1350(6) 1.0063(3) -0.0043(3) 0.0315(10) Uani 1 1 d . . .
C26 C 1.3339(6) 1.0564(3) 0.0315(3) 0.0430(11) Uani 1 1 d . . .
H26 H 1.3671 1.0604 0.0956 0.052 Uiso 1 1 calc R . .
C27 C 1.4837(6) 1.1003(3) -0.0255(3) 0.0481(13) Uani 1 1 d . . .
H27 H 1.6221 1.1328 -0.0005 0.058 Uiso 1 1 calc R . .
C28 C 1.4359(7) 1.0977(3) -0.1180(3) 0.0432(11) Uani 1 1 d . . .
H28 H 1.5393 1.1292 -0.1569 0.052 Uiso 1 1 calc R . .
C29 C 1.2380(7) 1.0494(3) -0.1539(3) 0.0448(11) Uani 1 1 d . . .
H29 H 1.2043 1.0475 -0.2180 0.054 Uiso 1 1 calc R . .
C30 C 1.0865(6) 1.0033(3) -0.0977(3) 0.0390(11) Uani 1 1 d . . .
H30 H 0.9497 0.9698 -0.1232 0.047 Uiso 1 1 calc R . .
O1 O 0.6598(4) 0.8924(2) 0.18296(17) 0.0470(8) Uani 1 1 d . . .
O2 O 0.9336(5) 1.0347(2) 0.12266(19) 0.0528(8) Uani 1 1 d . . .
H2 H 0.8450 1.0063 0.1580 0.079 Uiso 1 1 calc R . .

loop_
_atom_site_aniso_label
_atom_site_aniso_U_11
_atom_site_aniso_U_22
_atom_site_aniso_U_33
_atom_site_aniso_U_23
_atom_site_aniso_U_13
_atom_site_aniso_U_12
C1 0.038(2) 0.025(2) 0.029(3) 0.004(2) 0.004(2) -0.0017(19)
C2 0.049(3) 0.033(3) 0.032(3) -0.003(2) 0.009(2) -0.004(2)
C3 0.047(3) 0.030(2) 0.033(3) -0.004(2) 0.011(2) -0.0083(19)
C4 0.043(2) 0.026(2) 0.029(3) -0.003(2) 0.013(2) -0.0049(17)
C5 0.038(2) 0.027(2) 0.032(3) 0.002(2) 0.007(2) -0.0027(18)
C6 0.033(2) 0.031(2) 0.023(3) -0.001(2) -0.0002(18) -0.001(2)
C7 0.047(3) 0.028(2) 0.030(3) 0.000(2) 0.004(2) 0.001(2)
C8 0.032(2) 0.044(3) 0.034(3) -0.003(2) 0.002(2) -0.001(2)
C9 0.048(3) 0.039(3) 0.036(3) 0.000(2) 0.014(2) -0.007(2)
C10 0.049(3) 0.033(2) 0.038(3) 0.006(2) 0.010(2) -0.004(2)
C11 0.037(2) 0.034(2) 0.030(3) 0.001(2) 0.005(2) 0.0029(19)
C12 0.036(2) 0.033(2) 0.017(2) 0.002(2) 0.0079(18) -0.005(2)
C13 0.037(2) 0.032(2) 0.047(3) -0.004(2) 0.001(2) -0.002(2)
C14 0.046(3) 0.034(3) 0.049(3) -0.009(2) -0.003(2) -0.010(2)
C15 0.051(3) 0.026(2) 0.045(3) -0.002(2) 0.017(2) 0.000(2)
C16 0.038(3) 0.037(3) 0.045(3) 0.004(2) 0.010(2) 0.003(2)
C17 0.032(2) 0.038(2) 0.034(3) -0.005(2) 0.0038(19) -0.0049(18)
C18 0.041(3) 0.020(2) 0.031(3) 0.000(2) 0.012(2) -0.0046(18)
C19 0.048(3) 0.032(3) 0.037(3) 0.000(2) 0.014(2) 0.001(2)
C20 0.047(3) 0.041(3) 0.042(3) 0.007(2) 0.003(3) 0.002(2)
C21 0.067(3) 0.040(3) 0.036(3) 0.010(2) 0.001(3) -0.003(2)
C22 0.062(3) 0.044(3) 0.031(3) -0.003(2) 0.018(2) 0.000(2)
C23 0.047(3) 0.033(2) 0.038(3) 0.000(2) 0.014(2) 0.002(2)
C24 0.040(2) 0.030(3) 0.039(3) -0.014(2) 0.007(2) 0.0028(19)
C25 0.038(2) 0.027(2) 0.031(3) 0.003(2) 0.007(2) -0.0020(19)
C26 0.052(3) 0.039(2) 0.038(3) -0.001(2) 0.003(2) -0.010(2)
C27 0.046(3) 0.046(3) 0.053(4) 0.003(3) 0.007(3) -0.017(2)
C28 0.056(3) 0.037(3) 0.039(3) 0.002(2) 0.015(2) -0.009(2)
C29 0.064(3) 0.039(3) 0.033(3) -0.001(2) 0.009(2) -0.010(2)
C30 0.045(3) 0.033(2) 0.040(3) 0.000(2) 0.005(2) -0.010(2)
O1 0.070(2) 0.0378(16) 0.036(2) -0.0098(15) 0.0222(16) -0.0066(14)
O2 0.065(2) 0.0485(18) 0.047(2) -0.0117(17) 0.0184(16) -0.0147(14)

loop_
_atom_type_symbol
_atom_type_description
_atom_type_scat_dispersion_real
_atom_type_scat_dispersion_imag
_atom_type_scat_source
C C 0.0033 0.0000 'International Tables Vol C Tables 4.2.6.8 and 6.1.1.4'
H H 0.0000 0.0000 'International Tables Vol C Tables 4.2.6.8 and 6.1.1.4'
O O 0.0106 0.0000 'International Tables Vol C Tables 4.2.6.8 and 6.1.1.4'

loop_
_geom_angle_atom_site_label_1
_geom_angle_atom_site_label_2
_geom_angle_atom_site_label_3
_geom_angle
_geom_angle_site_symmetry_1
_geom_angle_site_symmetry_3
_geom_angle_publ_flag
C5 C1 C6 130.3(3) . . ?
C5 C1 C2 108.4(3) . . ?
C6 C1 C2 121.2(3) . . ?
O1 C2 C3 124.9(3) . . ?
O1 C2 C1 126.6(3) . . ?
C3 C2 C1 108.2(3) . . ?
C24 C3 C2 120.6(3) . . ?
C24 C3 C4 130.3(3) . . ?
C2 C3 C4 108.3(3) . . ?
C3 C4 C18 117.7(3) . . ?
C3 C4 C5 101.7(3) . . ?
C18 C4 C5 109.8(3) . . ?
C3 C4 H4 109.1 . . ?
C18 C4 H4 109.1 . . ?
C5 C4 H4 109.1 . . ?
C1 C5 C12 129.6(3) . . ?
C1 C5 C4 112.7(3) . . ?
C12 C5 C4 117.7(3) . . ?
C11 C6 C7 118.0(3) . . ?
C11 C6 C1 122.2(3) . . ?
C7 C6 C1 119.8(3) . . ?
C8 C7 C6 121.1(3) . . ?
C8 C7 H7 119.5 . . ?
C6 C7 H7 119.5 . . ?
C9 C8 C7 120.2(4) . . ?
C9 C8 H8 119.9 . . ?
C7 C8 H8 119.9 . . ?
C8 C9 C10 119.2(3) . . ?
C8 C9 H9 120.4 . . ?
C10 C9 H9 120.4 . . ?
C11 C10 C9 121.0(4) . . ?
C11 C10 H10 119.5 . . ?
C9 C10 H10 119.5 . . ?
C10 C11 C6 120.5(3) . . ?
C10 C11 H11 119.7 . . ?
C6 C11 H11 119.7 . . ?
C13 C12 C17 118.6(3) . . ?
C13 C12 C5 122.3(3) . . ?
C17 C12 C5 119.1(3) . . ?
C12 C13 C14 120.0(4) . . ?
C12 C13 H13 120.0 . . ?
C14 C13 H13 120.0 . . ?
C15 C14 C13 120.9(4) . . ?
C15 C14 H14 119.6 . . ?
C13 C14 H14 119.6 . . ?
C16 C15 C14 119.3(3) . . ?
C16 C15 H15 120.4 . . ?
C14 C15 H15 120.4 . . ?
C15 C16 C17 120.0(4) . . ?
C15 C16 H16 120.0 . . ?
C17 C16 H16 120.0 . . ?
C12 C17 C16 121.2(3) . . ?
C12 C17 H17 119.4 . . ?
C16 C17 H17 119.4 . . ?
C23 C18 C19 117.9(4) . . ?
C23 C18 C4 120.9(4) . . ?
C19 C18 C4 121.2(3) . . ?
C20 C19 C18 121.2(4) . . ?
C20 C19 H19 119.4 . . ?
C18 C19 H19 119.4 . . ?
C19 C20 C21 119.9(4) . . ?
C19 C20 H20 120.0 . . ?
C21 C20 H20 120.0 . . ?
C22 C21 C20 119.3(4) . . ?
C22 C21 H21 120.3 . . ?
C20 C21 H21 120.3 . . ?
C23 C22 C21 120.1(4) . . ?
C23 C22 H22 119.9 . . ?
C21 C22 H22 119.9 . . ?
C22 C23 C18 121.5(4) . . ?
C22 C23 H23 119.2 . . ?
C18 C23 H23 119.2 . . ?
O2 C24 C3 120.6(3) . . ?
O2 C24 C25 111.1(3) . . ?
C3 C24 C25 128.3(4) . . ?
C26 C25 C30 119.3(3) . . ?
C26 C25 C24 119.0(4) . . ?
C30 C25 C24 121.7(3) . . ?
C27 C26 C25 120.0(4) . . ?
C27 C26 H26 120.0 . . ?
C25 C26 H26 120.0 . . ?
C28 C27 C26 120.8(4) . . ?
C28 C27 H27 119.6 . . ?
C26 C27 H27 119.6 . . ?
C29 C28 C27 119.5(4) . . ?
C29 C28 H28 120.3 . . ?
C27 C28 H28 120.3 . . ?
C28 C29 C30 120.6(4) . . ?
C28 C29 H29 119.7 . . ?
C30 C29 H29 119.7 . . ?
C29 C30 C25 119.8(4) . . ?
C29 C30 H30 120.1 . . ?
C25 C30 H30 120.1 . . ?
C24 O2 H2 109.5 . . ?

loop_
_geom_bond_atom_site_label_1
_geom_bond_atom_site_label_2
_geom_bond_distance
_geom_bond_site_symmetry_2
_geom_bond_publ_flag
C1 C5 1.333(4) . ?
C1 C6 1.476(5) . ?
C1 C2 1.468(5) . ?
C2 O1 1.246(4) . ?
C2 C3 1.449(5) . ?
C3 C24 1.345(4) . ?
C3 C4 1.501(4) . ?
C4 C18 1.509(5) . ?
C4 C5 1.525(4) . ?
C4 H4 1.0000 . ?
C5 C12 1.481(5) . ?
C6 C11 1.389(4) . ?
C6 C7 1.389(4) . ?
C7 C8 1.378(4) . ?
C7 H7 0.9500 . ?
C8 C9 1.375(5) . ?
C8 H8 0.9500 . ?
C9 C10 1.375(5) . ?
C9 H9 0.9500 . ?
C10 C11 1.373(4) . ?
C10 H10 0.9500 . ?
C11 H11 0.9500 . ?
C12 C13 1.374(5) . ?
C12 C17 1.373(4) . ?
C13 C14 1.373(5) . ?
C13 H13 0.9500 . ?
C14 C15 1.376(5) . ?
C14 H14 0.9500 . ?
C15 C16 1.358(5) . ?
C15 H15 0.9500 . ?
C16 C17 1.376(4) . ?
C16 H16 0.9500 . ?
C17 H17 0.9500 . ?
C18 C23 1.379(4) . ?
C18 C19 1.377(5) . ?
C19 C20 1.374(5) . ?
C19 H19 0.9500 . ?
C20 C21 1.386(5) . ?
C20 H20 0.9500 . ?
C21 C22 1.366(5) . ?
C21 H21 0.9500 . ?
C22 C23 1.373(5) . ?
C22 H22 0.9500 . ?
C23 H23 0.9500 . ?
C24 O2 1.346(4) . ?
C24 C25 1.471(5) . ?
C25 C26 1.382(5) . ?
C25 C30 1.385(5) . ?
C26 C27 1.376(5) . ?
C26 H26 0.9500 . ?
C27 C28 1.371(5) . ?
C27 H27 0.9500 . ?
C28 C29 1.368(5) . ?
C28 H28 0.9500 . ?
C29 C30 1.384(5) . ?
C29 H29 0.9500 . ?
C30 H30 0.9500 . ?
O2 H2 0.8400 . ?

loop_
_geom_torsion_atom_site_label_1
_geom_torsion_atom_site_label_2
_geom_torsion_atom_site_label_3
_geom_torsion_atom_site_label_4
_geom_torsion
_geom_torsion_site_symmetry_1
_geom_torsion_site_symmetry_2
_geom_torsion_site_symmetry_3
_geom_torsion_site_symmetry_4
_geom_torsion_publ_flag
C5 C1 C2 O1 -170.4(4) . . . . ?
C6 C1 C2 O1 5.7(6) . . . . ?
C5 C1 C2 C3 4.7(5) . . . . ?
C6 C1 C2 C3 -179.2(3) . . . . ?
O1 C2 C3 C24 4.8(6) . . . . ?
C1 C2 C3 C24 -170.4(3) . . . . ?
O1 C2 C3 C4 175.5(4) . . . . ?
C1 C2 C3 C4 0.3(4) . . . . ?
C24 C3 C4 C18 -75.0(5) . . . . ?
C2 C3 C4 C18 115.5(3) . . . . ?
C24 C3 C4 C5 165.0(4) . . . . ?
C2 C3 C4 C5 -4.5(4) . . . . ?
C6 C1 C5 C12 -2.9(8) . . . . ?
C2 C1 C5 C12 172.7(4) . . . . ?
C6 C1 C5 C4 176.5(4) . . . . ?
C2 C1 C5 C4 -7.9(5) . . . . ?
C3 C4 C5 C1 7.8(4) . . . . ?
C18 C4 C5 C1 -117.6(4) . . . . ?
C3 C4 C5 C12 -172.8(3) . . . . ?
C18 C4 C5 C12 61.8(4) . . . . ?
C5 C1 C6 C11 31.5(7) . . . . ?
C2 C1 C6 C11 -143.6(3) . . . . ?
C5 C1 C6 C7 -147.8(4) . . . . ?
C2 C1 C6 C7 37.1(6) . . . . ?
C11 C6 C7 C8 -1.1(5) . . . . ?
C1 C6 C7 C8 178.3(3) . . . . ?
C6 C7 C8 C9 0.4(6) . . . . ?
C7 C8 C9 C10 0.0(6) . . . . ?
C8 C9 C10 C11 0.3(6) . . . . ?
C9 C10 C11 C6 -1.0(6) . . . . ?
C7 C6 C11 C10 1.3(6) . . . . ?
C1 C6 C11 C10 -178.0(4) . . . . ?
C1 C5 C12 C13 68.4(6) . . . . ?
C4 C5 C12 C13 -110.9(4) . . . . ?
C1 C5 C12 C17 -112.4(5) . . . . ?
C4 C5 C12 C17 68.3(5) . . . . ?
C17 C12 C13 C14 0.0(5) . . . . ?
C5 C12 C13 C14 179.2(3) . . . . ?
C12 C13 C14 C15 1.2(6) . . . . ?
C13 C14 C15 C16 -0.9(6) . . . . ?
C14 C15 C16 C17 -0.4(6) . . . . ?
C13 C12 C17 C16 -1.3(5) . . . . ?
C5 C12 C17 C16 179.4(3) . . . . ?
C15 C16 C17 C12 1.6(6) . . . . ?
C3 C4 C18 C23 138.3(3) . . . . ?
C5 C4 C18 C23 -106.0(4) . . . . ?
C3 C4 C18 C19 -43.3(5) . . . . ?
C5 C4 C18 C19 72.4(4) . . . . ?
C23 C18 C19 C20 -1.0(5) . . . . ?
C4 C18 C19 C20 -179.5(3) . . . . ?
C18 C19 C20 C21 0.7(5) . . . . ?
C19 C20 C21 C22 0.5(6) . . . . ?
C20 C21 C22 C23 -1.2(6) . . . . ?
C21 C22 C23 C18 0.9(6) . . . . ?
C19 C18 C23 C22 0.2(5) . . . . ?
C4 C18 C23 C22 178.7(3) . . . . ?
C2 C3 C24 O2 -1.9(6) . . . . ?
C4 C3 C24 O2 -170.3(4) . . . . ?
C2 C3 C24 C25 -179.3(4) . . . . ?
C4 C3 C24 C25 12.3(7) . . . . ?
O2 C24 C25 C26 49.5(4) . . . . ?
C3 C24 C25 C26 -133.0(4) . . . . ?
O2 C24 C25 C30 -128.7(4) . . . . ?
C3 C24 C25 C30 48.8(5) . . . . ?
C30 C25 C26 C27 -1.5(5) . . . . ?
C24 C25 C26 C27 -179.7(3) . . . . ?
C25 C26 C27 C28 1.7(6) . . . . ?
C26 C27 C28 C29 -0.9(6) . . . . ?
C27 C28 C29 C30 0.0(6) . . . . ?
C28 C29 C30 C25 0.2(6) . . . . ?
C26 C25 C30 C29 0.6(5) . . . . ?
C24 C25 C30 C29 178.8(3) . . . . ?
